data_7250234
loop_
_publ_author_name
'Chuskit, Stanzin'
'Kumar, Sunil'
'Das, Dinabandhu'

_publ_section_title
;
 Polymorphism in novel symmetric and asymmetric bis-hydrazone derivatives
;
_journal_issue 20
_journal_name_full CrystEngComm
_journal_page_first 3247
_journal_page_last 3256
_journal_paper_doi 10.1039/D5CE00242G
_journal_volume 27
_journal_year 2025
_chemical_formula_sum 'C32 H26 N4'
_chemical_formula_weight 466.57
_space_group_crystal_system monoclinic
_space_group_IT_number 4
_space_group_name_Hall 'P 2yb'
_space_group_name_H-M_alt 'P 1 21 1'
_atom_sites_solution_hydrogens geom
_audit_creation_method SHELXL-2018/3
_audit_update_record
;
2025-02-18 deposited with the CCDC.	2025-04-08 downloaded from the CCDC.
;
_cell_angle_alpha 90
_cell_angle_beta 96.549(6)
_cell_angle_gamma 90
_cell_formula_units_Z 2
_cell_length_a 11.8378(18)
_cell_length_b 7.6253(13)
_cell_length_c 14.277(3)
_cell_measurement_reflns_used 9972
_cell_measurement_temperature 298(2)
_cell_measurement_theta_max 26.06
_cell_measurement_theta_min 3.18
_cell_volume 1280.3(4)
_computing_cell_refinement 'Bruker SAINT'
_computing_data_collection 'Bruker APEX3'
_computing_data_reduction 'Bruker SAINT'
_computing_molecular_graphics 'Xseed-2017 (Barbour, 2017)'
_computing_structure_refinement 'SHELXL-2018/3 (Sheldrick, 2018)'
_computing_structure_solution 'SHELXT 2018/2 (Sheldrick, 2018)'
_diffrn_ambient_temperature 298(2)
_diffrn_measured_fraction_theta_full 0.991
_diffrn_measured_fraction_theta_max 0.989
_diffrn_measurement_device_type 'Bruker APEX-III CMOS detector'
_diffrn_measurement_method 'phi and omega scan'
_diffrn_radiation_type MoK\a
_diffrn_radiation_wavelength 0.71073
_diffrn_reflns_av_R_equivalents 0.0466
_diffrn_reflns_av_unetI/netI 0.0374
_diffrn_reflns_Laue_measured_fraction_full 0.991
_diffrn_reflns_Laue_measured_fraction_max 0.989
_diffrn_reflns_limit_h_max 15
_diffrn_reflns_limit_h_min -15
_diffrn_reflns_limit_k_max 10
_diffrn_reflns_limit_k_min -10
_diffrn_reflns_limit_l_max 19
_diffrn_reflns_limit_l_min -19
_diffrn_reflns_number 27445
_diffrn_reflns_point_group_measured_fraction_full 0.992
_diffrn_reflns_point_group_measured_fraction_max 0.989
_diffrn_reflns_theta_full 25.000
_diffrn_reflns_theta_max 28.360
_diffrn_reflns_theta_min 2.120
_diffrn_source microfocus
_exptl_absorpt_coefficient_mu 0.072
_exptl_absorpt_correction_T_max 0.7457
_exptl_absorpt_correction_T_min 0.6454
_exptl_absorpt_correction_type none
_exptl_absorpt_process_details
;
 SADABS 2016/2: Krause, L., Herbst-Irmer, R., Sheldrick G.M. & Stalke D.,
 J. Appl. Cryst. 48 (2015) 3-10
;
_exptl_crystal_colour yellow
_exptl_crystal_density_diffrn 1.210
_exptl_crystal_density_meas ?
_exptl_crystal_description block
_exptl_crystal_F_000 492
_exptl_crystal_recrystallization_method 'Re-crystallisation from solvent'
_exptl_crystal_size_max 0.236
_exptl_crystal_size_mid 0.165
_exptl_crystal_size_min 0.050
_refine_diff_density_max 0.116
_refine_diff_density_min -0.116
_refine_diff_density_rms 0.024
_refine_ls_abs_structure_details
;
 Flack x determined using 1934 quotients [(I+)-(I-)]/[(I+)+(I-)]
 (Parsons, Flack and Wagner, Acta Cryst. B69 (2013) 249-259).
;
_refine_ls_abs_structure_Flack -1.8(9)
_refine_ls_extinction_method none
_refine_ls_goodness_of_fit_ref 1.059
_refine_ls_hydrogen_treatment constr
_refine_ls_matrix_type full
_refine_ls_number_parameters 325
_refine_ls_number_reflns 6322
_refine_ls_number_restraints 1
_refine_ls_restrained_S_all 1.059
_refine_ls_R_factor_all 0.0557
_refine_ls_R_factor_gt 0.0413
_refine_ls_shift/su_max 0.001
_refine_ls_shift/su_mean 0.000
_refine_ls_structure_factor_coef Fsqd
_refine_ls_weighting_details 'w=1/[\s^2^(Fo^2^)+(0.0418P)^2^+0.0838P] where P=(Fo^2^+2Fc^2^)/3'
_refine_ls_weighting_scheme calc
_refine_ls_wR_factor_gt 0.0958
_refine_ls_wR_factor_ref 0.1028
_reflns_Friedel_coverage 0.863
_reflns_Friedel_fraction_full 0.993
_reflns_Friedel_fraction_max 0.989
_reflns_number_gt 5153
_reflns_number_total 6322
_reflns_threshold_expression 'I > 2\s(I)'
_cod_data_source_file d5ce00242g2.cif
_cod_data_source_block CBHBz-I
_cod_depositor_comments
;
The following automatic conversions were performed:

data item '_exptl_crystal_density_meas' value 'not measured' was
changed to '?' -- the value is perceived as not measured.

Automatic conversion script
Id: cif_fix_values 8170 2020-07-09 18:12:32Z antanas 

 Adding full bibliography for 7250229--7250245.cif.
;
_cod_original_cell_volume 1280.4(4)
_cod_original_sg_symbol_H-M 'P 21'
_cod_database_code 7250234
_shelx_shelxl_version_number 2018/3
_shelx_space_group_comment
;
The symmetry employed for this shelxl refinement is uniquely defined
by the following loop, which should always be used as a source of
symmetry information in preference to the above space-group names.
They are only intended as comments.
;
_shelx_estimated_absorpt_t_min 0.983
_shelx_estimated_absorpt_t_max 0.996

loop_
_space_group_symop_operation_xyz
'x, y, z'
'-x, y+1/2, -z'

loop_
_atom_site_label
_atom_site_type_symbol
_atom_site_fract_x
_atom_site_fract_y
_atom_site_fract_z
_atom_site_U_iso_or_equiv
_atom_site_adp_type
_atom_site_occupancy
_atom_site_site_symmetry_order
_atom_site_calc_flag
_atom_site_refinement_flags_posn
_atom_site_refinement_flags_adp
_atom_site_refinement_flags_occupancy
_atom_site_disorder_assembly
_atom_site_disorder_group
N3 N 0.71459(14) 0.6571(2) 0.79584(13) 0.0526(4) Uani 1 1 d . . . . .
N2 N 0.55149(15) 0.3713(3) 0.67927(12) 0.0603(5) Uani 1 1 d . . . . .
N1 N 0.63718(16) 0.4090(3) 0.62136(13) 0.0659(5) Uani 1 1 d . . . . .
N4 N 0.62784(16) 0.7667(3) 0.75727(14) 0.0630(5) Uani 1 1 d . . . . .
C23 C 0.69305(16) 0.4932(3) 0.80094(13) 0.0462(4) Uani 1 1 d . . . . .
C22 C 0.78623(16) 0.3780(3) 0.84188(12) 0.0471(4) Uani 1 1 d . . . . .
C7 C 0.65808(18) 0.3219(3) 0.37769(14) 0.0567(5) Uani 1 1 d . . . . .
H7 H 0.587209 0.268983 0.365013 0.068 Uiso 1 1 calc R U . . .
C11 C 0.49852(16) 0.3739(3) 0.83495(13) 0.0482(4) Uani 1 1 d . . . . .
C6 C 0.72761(17) 0.3271(3) 0.29908(14) 0.0512(5) Uani 1 1 d . . . . .
C9 C 0.60945(18) 0.3592(3) 0.53654(14) 0.0578(5) Uani 1 1 d . . . . .
H9 H 0.539190 0.305894 0.520875 0.069 Uiso 1 1 calc R U . . .
C10 C 0.57969(17) 0.4124(3) 0.76580(14) 0.0488(5) Uani 1 1 d . . . . .
C19 C 0.9662(2) 0.1654(4) 0.91153(17) 0.0736(7) Uani 1 1 d . . . . .
H19 H 1.026359 0.093898 0.935396 0.088 Uiso 1 1 calc R U . . .
C13 C 0.3241(2) 0.2436(4) 0.8732(2) 0.0704(7) Uani 1 1 d . . . . .
H13 H 0.258882 0.178161 0.855320 0.084 Uiso 1 1 calc R U . . .
C16 C 0.51850(19) 0.4340(3) 0.92690(16) 0.0591(6) Uani 1 1 d . . . . .
H16 H 0.584423 0.496758 0.946197 0.071 Uiso 1 1 calc R U . . .
C27 C 0.83320(19) 0.8407(3) 0.47673(16) 0.0594(6) Uani 1 1 d . . . . .
C12 C 0.40049(18) 0.2753(3) 0.80882(17) 0.0615(6) Uani 1 1 d . . . . .
H12 H 0.386580 0.230958 0.747920 0.074 Uiso 1 1 calc R U . . .
C26 C 0.74439(19) 0.8688(3) 0.53853(17) 0.0635(6) Uani 1 1 d . . . . .
H26 H 0.683304 0.938114 0.514343 0.076 Uiso 1 1 calc R U . . .
C5 C 0.83906(19) 0.3887(3) 0.30936(15) 0.0609(6) Uani 1 1 d . . . . .
H5 H 0.869606 0.437691 0.366320 0.073 Uiso 1 1 calc R U . . .
C18 C 0.8618(3) 0.0925(4) 0.8833(2) 0.0772(7) Uani 1 1 d . . . . .
H18 H 0.851781 -0.028070 0.887331 0.093 Uiso 1 1 calc R U . . .
C1 C 0.6838(2) 0.2597(4) 0.21264(15) 0.0647(6) Uani 1 1 d . . . . .
H1 H 0.608919 0.220480 0.203946 0.078 Uiso 1 1 calc R U . . .
C32 C 0.9353(2) 0.7540(3) 0.50594(17) 0.0650(6) Uani 1 1 d . . . . .
H32 H 0.947101 0.706315 0.566232 0.078 Uiso 1 1 calc R U . . .
C8 C 0.68325(18) 0.3830(3) 0.46464(14) 0.0562(5) Uani 1 1 d . . . . .
H8 H 0.751190 0.443434 0.479427 0.067 Uiso 1 1 calc R U . . .
C21 C 0.89310(19) 0.4475(3) 0.87051(16) 0.0601(6) Uani 1 1 d . . . . .
H21 H 0.904382 0.567773 0.866307 0.072 Uiso 1 1 calc R U . . .
C17 C 0.7712(2) 0.1986(3) 0.84859(17) 0.0619(6) Uani 1 1 d . . . . .
H17 H 0.700442 0.149052 0.829879 0.074 Uiso 1 1 calc R U . . .
C3 C 0.8605(3) 0.3062(4) 0.15116(18) 0.0758(7) Uani 1 1 d . . . . .
H3A H 0.905675 0.296082 0.102231 0.091 Uiso 1 1 calc R U . . .
C25 C 0.74071(19) 0.8069(3) 0.62511(17) 0.0619(6) Uani 1 1 d . . . . .
H25 H 0.801077 0.738771 0.651976 0.074 Uiso 1 1 calc R U . . .
C24 C 0.64769(19) 0.8403(3) 0.67920(18) 0.0649(6) Uani 1 1 d . . . . .
H24 H 0.595632 0.924822 0.655185 0.078 Uiso 1 1 calc R U . . .
C14 C 0.3438(2) 0.3078(4) 0.96321(19) 0.0708(7) Uani 1 1 d . . . . .
H14 H 0.291262 0.288039 1.005804 0.085 Uiso 1 1 calc R U . . .
C31 C 1.0187(2) 0.7382(4) 0.44650(19) 0.0725(7) Uani 1 1 d . . . . .
H31 H 1.086080 0.680102 0.467032 0.087 Uiso 1 1 calc R U . . .
C2 C 0.7498(3) 0.2497(4) 0.13899(17) 0.0749(7) Uani 1 1 d . . . . .
H2 H 0.719040 0.204737 0.081077 0.090 Uiso 1 1 calc R U . . .
C30 C 1.0030(3) 0.8080(4) 0.3567(2) 0.0769(7) Uani 1 1 d . . . . .
H30 H 1.060047 0.799167 0.317218 0.092 Uiso 1 1 calc R U . . .
C28 C 0.8189(2) 0.9056(4) 0.38544(17) 0.0699(7) Uani 1 1 d . . . . .
H28 H 0.751057 0.960974 0.363490 0.084 Uiso 1 1 calc R U . . .
C29 C 0.9027(3) 0.8902(4) 0.32634(18) 0.0798(8) Uani 1 1 d . . . . .
H29 H 0.890968 0.935779 0.265592 0.096 Uiso 1 1 calc R U . . .
C4 C 0.9044(2) 0.3774(4) 0.23567(18) 0.0738(7) Uani 1 1 d . . . . .
H4 H 0.978803 0.418485 0.243343 0.089 Uiso 1 1 calc R U . . .
C15 C 0.4406(2) 0.4009(4) 0.99031(17) 0.0707(7) Uani 1 1 d . . . . .
H15 H 0.454431 0.442515 1.051785 0.085 Uiso 1 1 calc R U . . .
C20 C 0.9824(2) 0.3422(4) 0.90487(16) 0.0690(7) Uani 1 1 d . . . . .
H20 H 1.053438 0.390839 0.923500 0.083 Uiso 1 1 calc R U . . .

loop_
_atom_site_aniso_label
_atom_site_aniso_U_11
_atom_site_aniso_U_22
_atom_site_aniso_U_33
_atom_site_aniso_U_23
_atom_site_aniso_U_13
_atom_site_aniso_U_12
N3 0.0529(9) 0.0519(10) 0.0534(10) 0.0012(8) 0.0081(7) -0.0023(8)
N2 0.0598(9) 0.0762(13) 0.0461(9) -0.0049(9) 0.0111(7) -0.0146(10)
N1 0.0684(11) 0.0852(14) 0.0460(10) -0.0078(10) 0.0147(8) -0.0226(11)
N4 0.0591(10) 0.0548(11) 0.0754(13) 0.0057(10) 0.0100(9) 0.0028(9)
C23 0.0511(10) 0.0519(11) 0.0369(9) -0.0019(8) 0.0113(8) -0.0036(9)
C22 0.0537(10) 0.0534(11) 0.0353(9) -0.0012(8) 0.0107(7) 0.0012(9)
C7 0.0531(10) 0.0679(15) 0.0486(11) -0.0022(10) 0.0037(8) -0.0021(10)
C11 0.0509(10) 0.0458(11) 0.0488(10) 0.0043(9) 0.0092(8) 0.0023(9)
C6 0.0600(11) 0.0497(12) 0.0435(10) -0.0022(9) 0.0048(8) -0.0010(9)
C9 0.0569(11) 0.0672(14) 0.0492(11) -0.0046(11) 0.0053(8) -0.0042(11)
C10 0.0528(10) 0.0480(12) 0.0460(10) -0.0003(9) 0.0076(8) -0.0028(9)
C19 0.0795(17) 0.087(2) 0.0548(14) 0.0066(13) 0.0093(12) 0.0308(15)
C13 0.0569(12) 0.0720(16) 0.0847(17) 0.0123(14) 0.0184(12) -0.0060(12)
C16 0.0622(12) 0.0630(14) 0.0537(12) -0.0043(10) 0.0134(10) -0.0030(11)
C27 0.0683(13) 0.0485(13) 0.0583(12) 0.0086(10) -0.0062(10) -0.0094(11)
C12 0.0570(12) 0.0668(15) 0.0613(13) 0.0017(11) 0.0094(10) -0.0092(11)
C26 0.0645(12) 0.0530(13) 0.0699(14) 0.0147(12) -0.0055(10) -0.0030(11)
C5 0.0645(12) 0.0700(15) 0.0480(11) -0.0031(11) 0.0052(9) -0.0088(12)
C18 0.0965(19) 0.0590(15) 0.0802(18) 0.0137(13) 0.0280(15) 0.0185(14)
C1 0.0788(14) 0.0625(14) 0.0524(12) -0.0079(11) 0.0059(11) -0.0130(12)
C32 0.0688(14) 0.0602(14) 0.0628(14) 0.0137(12) -0.0062(11) -0.0065(12)
C8 0.0582(11) 0.0626(13) 0.0481(11) -0.0023(11) 0.0070(8) -0.0082(11)
C21 0.0601(12) 0.0632(14) 0.0553(13) -0.0067(10) -0.0012(10) 0.0021(11)
C17 0.0660(13) 0.0579(14) 0.0641(14) 0.0043(11) 0.0172(11) 0.0008(11)
C3 0.108(2) 0.0642(15) 0.0624(14) -0.0031(12) 0.0393(14) -0.0006(15)
C25 0.0577(12) 0.0591(14) 0.0670(13) 0.0113(11) -0.0013(10) -0.0031(10)
C24 0.0605(12) 0.0553(14) 0.0775(15) 0.0130(12) 0.0017(11) 0.0004(11)
C14 0.0670(14) 0.0742(16) 0.0768(16) 0.0214(13) 0.0331(12) 0.0135(13)
C31 0.0699(15) 0.0635(16) 0.0825(18) 0.0037(14) 0.0020(13) -0.0025(13)
C2 0.114(2) 0.0640(15) 0.0481(12) -0.0146(12) 0.0143(13) -0.0148(15)
C30 0.0901(18) 0.0708(17) 0.0716(16) 0.0032(14) 0.0168(13) -0.0032(15)
C28 0.0821(16) 0.0614(15) 0.0623(14) 0.0134(12) -0.0088(12) 0.0018(13)
C29 0.108(2) 0.0747(18) 0.0560(14) 0.0131(14) 0.0078(13) -0.0026(17)
C4 0.0734(14) 0.0826(17) 0.0686(15) 0.0037(14) 0.0215(12) -0.0091(14)
C15 0.0832(16) 0.0779(18) 0.0551(13) 0.0018(13) 0.0248(11) 0.0104(15)
C20 0.0621(13) 0.087(2) 0.0555(13) -0.0083(13) -0.0025(10) 0.0115(13)

loop_
_atom_type_symbol
_atom_type_description
_atom_type_scat_dispersion_real
_atom_type_scat_dispersion_imag
_atom_type_scat_source
C C 0.0033 0.0016 'International Tables Vol C Tables 4.2.6.8 and 6.1.1.4'
H H 0.0000 0.0000 'International Tables Vol C Tables 4.2.6.8 and 6.1.1.4'
N N 0.0061 0.0033 'International Tables Vol C Tables 4.2.6.8 and 6.1.1.4'

loop_
_geom_angle_atom_site_label_1
_geom_angle_atom_site_label_2
_geom_angle_atom_site_label_3
_geom_angle
_geom_angle_site_symmetry_1
_geom_angle_site_symmetry_3
_geom_angle_publ_flag
C23 N3 N4 117.87(18) . . ?
C10 N2 N1 112.95(17) . . ?
C9 N1 N2 111.83(18) . . ?
C24 N4 N3 113.84(18) . . ?
N3 C23 C22 117.31(18) . . ?
N3 C23 C10 123.74(19) . . ?
C22 C23 C10 118.94(18) . . ?
C17 C22 C21 118.4(2) . . ?
C17 C22 C23 121.3(2) . . ?
C21 C22 C23 120.23(19) . . ?
C8 C7 C6 128.4(2) . . ?
C16 C11 C12 118.55(18) . . ?
C16 C11 C10 120.78(19) . . ?
C12 C11 C10 120.66(18) . . ?
C1 C6 C5 118.3(2) . . ?
C1 C6 C7 119.15(19) . . ?
C5 C6 C7 122.44(18) . . ?
N1 C9 C8 122.0(2) . . ?
N2 C10 C11 118.43(18) . . ?
N2 C10 C23 122.98(17) . . ?
C11 C10 C23 118.57(17) . . ?
C20 C19 C18 120.5(2) . . ?
C14 C13 C12 120.5(2) . . ?
C11 C16 C15 120.3(2) . . ?
C28 C27 C32 117.2(2) . . ?
C28 C27 C26 119.7(2) . . ?
C32 C27 C26 123.0(2) . . ?
C13 C12 C11 120.2(2) . . ?
C25 C26 C27 127.7(2) . . ?
C4 C5 C6 120.4(2) . . ?
C19 C18 C17 120.1(3) . . ?
C2 C1 C6 120.8(2) . . ?
C31 C32 C27 120.8(2) . . ?
C7 C8 C9 122.4(2) . . ?
C20 C21 C22 121.4(2) . . ?
C22 C17 C18 120.0(2) . . ?
C4 C3 C2 119.8(2) . . ?
C26 C25 C24 123.0(2) . . ?
N4 C24 C25 127.7(2) . . ?
C15 C14 C13 119.9(2) . . ?
C32 C31 C30 120.5(3) . . ?
C3 C2 C1 120.1(2) . . ?
C29 C30 C31 119.4(3) . . ?
C29 C28 C27 121.8(2) . . ?
C30 C29 C28 120.3(2) . . ?
C3 C4 C5 120.5(2) . . ?
C14 C15 C16 120.6(2) . . ?
C19 C20 C21 119.6(2) . . ?

loop_
_geom_bond_atom_site_label_1
_geom_bond_atom_site_label_2
_geom_bond_distance
_geom_bond_site_symmetry_2
_geom_bond_publ_flag
N3 C23 1.279(3) . ?
N3 N4 1.388(3) . ?
N2 C10 1.281(3) . ?
N2 N1 1.410(2) . ?
N1 C9 1.276(3) . ?
N4 C24 1.293(3) . ?
C23 C22 1.477(3) . ?
C23 C10 1.510(3) . ?
C22 C17 1.385(3) . ?
C22 C21 1.389(3) . ?
C7 C8 1.328(3) . ?
C7 C6 1.466(3) . ?
C11 C16 1.385(3) . ?
C11 C12 1.397(3) . ?
C11 C10 1.483(3) . ?
C6 C1 1.382(3) . ?
C6 C5 1.392(3) . ?
C9 C8 1.433(3) . ?
C19 C20 1.366(4) . ?
C19 C18 1.373(4) . ?
C13 C14 1.370(4) . ?
C13 C12 1.383(3) . ?
C16 C15 1.387(3) . ?
C27 C28 1.386(3) . ?
C27 C32 1.400(3) . ?
C27 C26 1.463(3) . ?
C26 C25 1.329(3) . ?
C5 C4 1.377(3) . ?
C18 C17 1.389(3) . ?
C1 C2 1.382(3) . ?
C32 C31 1.378(3) . ?
C21 C20 1.373(3) . ?
C3 C4 1.370(4) . ?
C3 C2 1.372(4) . ?
C25 C24 1.438(3) . ?
C14 C15 1.367(4) . ?
C31 C30 1.381(4) . ?
C30 C29 1.369(4) . ?
C28 C29 1.378(4) . ?
